data_1555290
loop_
_publ_author_name
'\'Alvarez, Mar\'ia'
'Galindo, Agust\'in'
'P\'erez, Pedro J.'
'Carmona, Ernesto'

_publ_section_title
;
 Molybdenum and tungsten complexes with carbon dioxide and ethylene
 ligands
;
_journal_issue 37
_journal_name_full 'Chemical Science'
_journal_page_first 8541
_journal_paper_doi 10.1039/C9SC03225H
_journal_volume 10
_journal_year 2019
_chemical_formula_moiety 'C35 H31 N O2 P2 W, 2(C4 H8 O)'
_chemical_formula_sum 'C43 H47 N O4 P2 W'
_chemical_formula_weight 887.60
_chemical_properties_physical 'air-sensitive, moisture-sensitive,Air-sensitive,Moisture-sensitive'
_space_group_crystal_system triclinic
_space_group_IT_number 2
_space_group_name_Hall '-P 1'
_space_group_name_H-M_alt 'P -1'
_atom_sites_solution_hydrogens geom
_atom_sites_solution_primary dual
_audit_creation_date 2018-04-13
_audit_creation_method
;
Olex2 1.2
(compiled 2018.04.03 svn.r3497 for OlexSys, GUI svn.r5486)
;
_audit_update_record
;
2019-04-23 deposited with the CCDC.	2019-08-13 downloaded from the CCDC.
;
_cell_angle_alpha 100.370(2)
_cell_angle_beta 100.905(2)
_cell_angle_gamma 90.773(2)
_cell_formula_units_Z 2
_cell_length_a 11.1247(5)
_cell_length_b 11.9967(6)
_cell_length_c 14.6407(7)
_cell_measurement_reflns_used 9968
_cell_measurement_temperature 100.0
_cell_measurement_theta_max 33.06
_cell_measurement_theta_min 2.45
_cell_volume 1885.03(16)
_computing_cell_refinement 'Bruker Apex3, 2017'
_computing_data_collection 'Bruker Apex3, 2017'
_computing_data_reduction 'SAINT v8.38A (Bruker, 2017)'
_computing_molecular_graphics 'Olex2 (Dolomanov et al., 2009)'
_computing_publication_material 'Olex2 (Dolomanov et al., 2009)'
_computing_structure_refinement 'XL (Sheldrick, 2008)'
_computing_structure_solution 'XT (Sheldrick, 2015)'
_diffrn_ambient_temperature 100.0
_diffrn_measured_fraction_theta_full 0.999
_diffrn_measured_fraction_theta_max 0.999
_diffrn_measurement_device 'Bruker D8 Quest'
_diffrn_measurement_device_type 'Bruker D8 Quest'
_diffrn_measurement_method '\f and \w scans'
_diffrn_radiation_monochromator multilayer
_diffrn_radiation_probe x-ray
_diffrn_radiation_type MoK\a
_diffrn_radiation_wavelength 0.71073
_diffrn_reflns_av_R_equivalents 0.0804
_diffrn_reflns_av_unetI/netI 0.0205
_diffrn_reflns_Laue_measured_fraction_full 0.999
_diffrn_reflns_Laue_measured_fraction_max 0.999
_diffrn_reflns_limit_h_max 14
_diffrn_reflns_limit_h_min -14
_diffrn_reflns_limit_k_max 15
_diffrn_reflns_limit_k_min -15
_diffrn_reflns_limit_l_max 19
_diffrn_reflns_limit_l_min -19
_diffrn_reflns_number 180254
_diffrn_reflns_point_group_measured_fraction_full 0.999
_diffrn_reflns_point_group_measured_fraction_max 0.999
_diffrn_reflns_theta_full 25.242
_diffrn_reflns_theta_max 27.485
_diffrn_reflns_theta_min 2.448
_diffrn_source 'microfocus sealed x-ray tube'
_diffrn_source_type 'Incoatec I/mS high brilliance'
_diffrn_standards_number 0
_exptl_absorpt_coefficient_mu 3.193
_exptl_absorpt_correction_T_max 0.0432
_exptl_absorpt_correction_T_min 0.0090
_exptl_absorpt_correction_type multi-scan
_exptl_absorpt_process_details
;
SADABS-2016/2 (Bruker,2016/2) was used for absorption correction. 
wR2(int) was 0.1115 before and 0.0798 after correction. 
The Ratio of minimum to maximum transmission is 0.2083. 
The \l/2 correction factor is Not present.
;
_exptl_crystal_colour red
_exptl_crystal_colour_primary red
_exptl_crystal_density_diffrn 1.564
_exptl_crystal_description plate
_exptl_crystal_F_000 896
_exptl_crystal_recrystallization_method 'Crystallised from a mixture of THF and hexane by cooling'
_exptl_crystal_size_max 0.3
_exptl_crystal_size_mid 0.14
_exptl_crystal_size_min 0.03
_refine_diff_density_max 1.988
_refine_diff_density_min -0.602
_refine_diff_density_rms 0.078
_refine_ls_extinction_method none
_refine_ls_goodness_of_fit_ref 1.093
_refine_ls_hydrogen_treatment constr
_refine_ls_matrix_type full
_refine_ls_number_parameters 506
_refine_ls_number_reflns 8652
_refine_ls_number_restraints 132
_refine_ls_restrained_S_all 1.085
_refine_ls_R_factor_all 0.0275
_refine_ls_R_factor_gt 0.0238
_refine_ls_shift/su_max 0.001
_refine_ls_shift/su_mean 0.000
_refine_ls_structure_factor_coef Fsqd
_refine_ls_weighting_details 'w=1/[\s^2^(Fo^2^)+(0.0222P)^2^+2.0782P] where P=(Fo^2^+2Fc^2^)/3'
_refine_ls_weighting_scheme calc
_refine_ls_wR_factor_gt 0.0557
_refine_ls_wR_factor_ref 0.0577
_reflns_Friedel_coverage 0.000
_reflns_number_gt 7970
_reflns_number_total 8652
_reflns_threshold_expression 'I > 2\s(I)'
_cod_data_source_file c9sc03225h2.cif
_cod_data_source_block compound_2b
_cod_database_code 1555290
_shelx_shelxl_version_number 2016/6
_shelx_space_group_comment
;
The symmetry employed for this shelxl refinement is uniquely defined
by the following loop, which should always be used as a source of
symmetry information in preference to the above space-group names.
They are only intended as comments.
;
_olex2_refinement_description
;
1. Fixed Uiso
 At 1.2 times of:
  All C(H) groups, All C(H,H) groups
2. Restrained distances
 C43-C42 \\sim C42-C41 \\sim C41-C40
 with sigma of 0.02
 O4-C43 \\sim O4-C40
 with sigma of 0.02
 O4-C42 \\sim O4-C41
 with sigma of 0.04
 C42-C40 \\sim C43-C41
 with sigma of 0.04
 C44-C45 \\sim C45-C46 \\sim C46-C47
 with sigma of 0.02
 O5-C44 \\sim O5-C47
 with sigma of 0.02
 O5-C45 \\sim O5-C46
 with sigma of 0.04
 C45-C47 \\sim C44-C46
 with sigma of 0.04
3. Uiso/Uaniso restraints and constraints
O4 \\sim C40 \\sim C41 \\sim C42 \\sim C43: within 2A with sigma of 0.04 and
sigma for terminal atoms of 0.08
O5 \\sim C44 \\sim C45 \\sim C46 \\sim C47: within 2A with sigma of 0.04 and
sigma for terminal atoms of 0.08
4. Rigid body (RIGU) restrains
 O4, C40, C41, C42, C43
 with sigma for 1-2 distances of 0.004 and sigma for 1-3 distances of 0.004
 O5, C44, C45, C46, C47
 with sigma for 1-2 distances of 0.004 and sigma for 1-3 distances of 0.004
5. Others
 Sof(O5)=Sof(C44)=Sof(H44A)=Sof(H44B)=Sof(C45)=Sof(H45A)=Sof(H45B)=Sof(C46)=
 Sof(H46A)=Sof(H46B)=Sof(C47)=Sof(H47A)=Sof(H47B)=1-FVAR(1)
 Sof(O4)=Sof(C40)=Sof(H40A)=Sof(H40B)=Sof(C41)=Sof(H41A)=Sof(H41B)=Sof(C42)=
 Sof(H42A)=Sof(H42B)=Sof(C43)=Sof(H43A)=Sof(H43B)=FVAR(1)
6.a Secondary CH2 refined with riding coordinates:
 C1(H1A,H1B), C2(H2A,H2B), C10(H10A,H10B), C23(H23A,H23B), C36(H36A,H36B),
 C37(H37A,H37B), C38(H38A,H38B), C39(H39A,H39B), C40(H40A,H40B), C41(H41A,H41B),
  C42(H42A,H42B), C43(H43A,H43B), C44(H44A,H44B), C45(H45A,H45B), C46(H46A,
 H46B), C47(H47A,H47B)
6.b Aromatic/amide H refined with riding coordinates:
 C6(H6), C7(H7), C8(H8), C12(H12), C13(H13), C14(H14), C15(H15), C16(H16),
 C18(H18), C19(H19), C20(H20), C21(H21), C22(H22), C25(H25), C26(H26), C27(H27),
  C28(H28), C29(H29), C31(H31), C32(H32), C33(H33), C34(H34), C35(H35)
;
_olex2_diffrn_ambient_temperature_device 'Oxford Cryosystems'
_olex2_exptl_crystal_mounting_method 'The crystal was mounted on a 200 micro/m MITEGEN holder in perfluoroether oil'
_olex2_submission_special_instructions 'No special instructions were received'

loop_
_space_group_symop_operation_xyz
'x, y, z'
'-x, -y, -z'

loop_
_atom_site_label
_atom_site_type_symbol
_atom_site_fract_x
_atom_site_fract_y
_atom_site_fract_z
_atom_site_U_iso_or_equiv
_atom_site_adp_type
_atom_site_occupancy
_atom_site_site_symmetry_order
_atom_site_calc_flag
_atom_site_refinement_flags_posn
_atom_site_refinement_flags_adp
_atom_site_refinement_flags_occupancy
_atom_site_disorder_assembly
_atom_site_disorder_group
W1 W 0.34594(2) 0.63778(2) 0.27018(2) 0.03104(4) Uani 1 1 d . . . . .
P1 P 0.50111(6) 0.50380(6) 0.23853(5) 0.03291(14) Uani 1 1 d . . . . .
P2 P 0.26475(6) 0.78545(6) 0.37468(5) 0.03143(13) Uani 1 1 d . . . . .
O1 O 0.16491(19) 0.45689(17) 0.30932(15) 0.0400(4) Uani 1 1 d . . . . .
O2 O 0.4186(2) 0.8219(2) 0.15937(17) 0.0516(5) Uani 1 1 d . . . . .
N1 N 0.4902(2) 0.67126(19) 0.40632(16) 0.0326(5) Uani 1 1 d . . . . .
C1 C 0.1782(3) 0.6425(3) 0.1569(2) 0.0464(7) Uani 1 1 d . . . . .
H1A H 0.099074 0.618162 0.170516 0.056 Uiso 1 1 calc R . . . .
H1B H 0.172895 0.709548 0.125911 0.056 Uiso 1 1 calc R . . . .
C2 C 0.2509(3) 0.5557(3) 0.1230(2) 0.0460(7) Uani 1 1 d . . . . .
H2A H 0.291014 0.568395 0.070608 0.055 Uiso 1 1 calc R . . . .
H2B H 0.217216 0.477036 0.115200 0.055 Uiso 1 1 calc R . . . .
C3 C 0.2402(3) 0.5209(2) 0.30330(19) 0.0347(6) Uani 1 1 d . . . . .
C4 C 0.4033(3) 0.7560(2) 0.2064(2) 0.0375(6) Uani 1 1 d . . . . .
C5 C 0.4989(2) 0.7707(2) 0.47001(19) 0.0347(5) Uani 1 1 d . . . . .
C6 C 0.5912(3) 0.7946(3) 0.5502(2) 0.0394(6) Uani 1 1 d . . . . .
H6 H 0.594097 0.864407 0.593341 0.047 Uiso 1 1 calc R . . . .
C7 C 0.6790(3) 0.7162(3) 0.5670(2) 0.0423(6) Uani 1 1 d . . . . .
H7 H 0.744292 0.732285 0.620405 0.051 Uiso 1 1 calc R . . . .
C8 C 0.6696(3) 0.6143(3) 0.5044(2) 0.0395(6) Uani 1 1 d . . . . .
H8 H 0.728015 0.558694 0.515141 0.047 Uiso 1 1 calc R . . . .
C9 C 0.5754(2) 0.5929(2) 0.42598(19) 0.0347(5) Uani 1 1 d . . . . .
C10 C 0.5613(3) 0.4818(2) 0.35970(19) 0.0371(6) Uani 1 1 d . . . . .
H10A H 0.504329 0.429949 0.378367 0.045 Uiso 1 1 calc R . . . .
H10B H 0.641674 0.446772 0.362380 0.045 Uiso 1 1 calc R . . . .
C11 C 0.6351(3) 0.5449(2) 0.1948(2) 0.0360(6) Uani 1 1 d . . . . .
C12 C 0.7533(3) 0.5160(3) 0.2308(2) 0.0401(6) Uani 1 1 d . . . . .
H12 H 0.767126 0.479385 0.283955 0.048 Uiso 1 1 calc R . . . .
C13 C 0.8512(3) 0.5402(3) 0.1898(2) 0.0435(7) Uani 1 1 d . . . . .
H13 H 0.931275 0.519715 0.214652 0.052 Uiso 1 1 calc R . . . .
C14 C 0.8318(3) 0.5940(3) 0.1128(2) 0.0441(7) Uani 1 1 d . . . . .
H14 H 0.898444 0.609442 0.084055 0.053 Uiso 1 1 calc R . . . .
C15 C 0.7150(3) 0.6256(3) 0.0773(2) 0.0422(6) Uani 1 1 d . . . . .
H15 H 0.702007 0.664105 0.025182 0.051 Uiso 1 1 calc R . . . .
C16 C 0.6175(3) 0.6009(3) 0.1181(2) 0.0389(6) Uani 1 1 d . . . . .
H16 H 0.537743 0.622441 0.093454 0.047 Uiso 1 1 calc R . . . .
C17 C 0.4682(3) 0.3570(2) 0.1746(2) 0.0356(6) Uani 1 1 d . . . . .
C18 C 0.5295(3) 0.3086(3) 0.1037(2) 0.0426(6) Uani 1 1 d . . . . .
H18 H 0.590938 0.352088 0.086744 0.051 Uiso 1 1 calc R . . . .
C19 C 0.5010(3) 0.1967(3) 0.0575(2) 0.0493(7) Uani 1 1 d . . . . .
H19 H 0.542396 0.164835 0.008553 0.059 Uiso 1 1 calc R . . . .
C20 C 0.4132(3) 0.1318(3) 0.0820(2) 0.0506(8) Uani 1 1 d . . . . .
H20 H 0.395230 0.055090 0.051177 0.061 Uiso 1 1 calc R . . . .
C21 C 0.3518(3) 0.1794(3) 0.1519(3) 0.0503(8) Uani 1 1 d . . . . .
H21 H 0.291486 0.135115 0.169319 0.060 Uiso 1 1 calc R . . . .
C22 C 0.3775(3) 0.2913(3) 0.1968(2) 0.0454(7) Uani 1 1 d . . . . .
H22 H 0.332747 0.323680 0.243413 0.055 Uiso 1 1 calc R . . . .
C23 C 0.4066(3) 0.8564(2) 0.44782(19) 0.0352(5) Uani 1 1 d . . . . .
H23A H 0.440238 0.909823 0.413682 0.042 Uiso 1 1 calc R . . . .
H23B H 0.389026 0.900398 0.507412 0.042 Uiso 1 1 calc R . . . .
C24 C 0.1799(3) 0.7387(2) 0.4572(2) 0.0342(5) Uani 1 1 d . . . . .
C25 C 0.0627(3) 0.6891(2) 0.4205(2) 0.0423(6) Uani 1 1 d . . . . .
H25 H 0.028519 0.684613 0.355320 0.051 Uiso 1 1 calc R . . . .
C26 C -0.0045(3) 0.6461(3) 0.4781(3) 0.0509(8) Uani 1 1 d . . . . .
H26 H -0.084374 0.612561 0.452240 0.061 Uiso 1 1 calc R . . . .
C27 C 0.0441(3) 0.6518(3) 0.5728(3) 0.0530(9) Uani 1 1 d . . . . .
H27 H -0.001705 0.621472 0.612064 0.064 Uiso 1 1 calc R . . . .
C28 C 0.1594(3) 0.7017(3) 0.6103(3) 0.0498(8) Uani 1 1 d . . . . .
H28 H 0.192491 0.706659 0.675737 0.060 Uiso 1 1 calc R . . . .
C29 C 0.2281(3) 0.7450(2) 0.5529(2) 0.0409(6) Uani 1 1 d . . . . .
H29 H 0.307780 0.778656 0.579183 0.049 Uiso 1 1 calc R . . . .
C30 C 0.1782(2) 0.9064(2) 0.3445(2) 0.0344(5) Uani 1 1 d . . . . .
C31 C 0.1583(3) 0.9283(3) 0.2529(2) 0.0435(7) Uani 1 1 d . . . . .
H31 H 0.189883 0.879621 0.205190 0.052 Uiso 1 1 calc R . . . .
C32 C 0.0930(3) 1.0202(3) 0.2306(2) 0.0446(7) Uani 1 1 d . . . . .
H32 H 0.079035 1.033961 0.167590 0.054 Uiso 1 1 calc R . . . .
C33 C 0.0481(3) 1.0920(3) 0.2995(2) 0.0433(7) Uani 1 1 d . . . . .
H33 H 0.003592 1.155271 0.284071 0.052 Uiso 1 1 calc R . . . .
C34 C 0.0678(3) 1.0722(2) 0.3909(2) 0.0432(7) Uani 1 1 d . . . . .
H34 H 0.037272 1.122082 0.438471 0.052 Uiso 1 1 calc R . . . .
C35 C 0.1323(3) 0.9792(2) 0.4136(2) 0.0389(6) Uani 1 1 d . . . . .
H35 H 0.145072 0.965284 0.476479 0.047 Uiso 1 1 calc R . . . .
O3 O 0.6479(3) 0.9702(2) 0.34806(19) 0.0706(8) Uani 1 1 d . . . . .
C36 C 0.6596(6) 1.0088(4) 0.2625(3) 0.0882(16) Uani 1 1 d . . . . .
H36A H 0.703481 1.084155 0.277782 0.106 Uiso 1 1 calc R . . . .
H36B H 0.577580 1.015267 0.223903 0.106 Uiso 1 1 calc R . . . .
C37 C 0.7301(4) 0.9234(4) 0.2093(3) 0.0653(10) Uani 1 1 d . . . . .
H37A H 0.789348 0.961265 0.180691 0.078 Uiso 1 1 calc R . . . .
H37B H 0.674383 0.870855 0.158617 0.078 Uiso 1 1 calc R . . . .
C38 C 0.7956(4) 0.8613(4) 0.2833(3) 0.0637(10) Uani 1 1 d . . . . .
H38A H 0.811032 0.782538 0.255430 0.076 Uiso 1 1 calc R . . . .
H38B H 0.874065 0.901287 0.317456 0.076 Uiso 1 1 calc R . . . .
C39 C 0.7033(4) 0.8642(3) 0.3464(3) 0.0567(9) Uani 1 1 d . . . . .
H39A H 0.640794 0.801146 0.321339 0.068 Uiso 1 1 calc R . . . .
H39B H 0.744190 0.856692 0.411044 0.068 Uiso 1 1 calc R . . . .
O4 O 0.0323(5) 0.9036(4) -0.0144(4) 0.0594(16) Uani 0.500(6) 1 d D U P A 1
C40 C 0.1480(15) 0.8672(14) -0.0328(17) 0.059(4) Uani 0.500(6) 1 d D U P A 1
H40A H 0.208472 0.875152 0.027289 0.071 Uiso 0.500(6) 1 calc R . P A 1
H40B H 0.178235 0.914083 -0.073636 0.071 Uiso 0.500(6) 1 calc R . P A 1
C41 C 0.1318(8) 0.7444(7) -0.0818(7) 0.058(2) Uani 0.500(6) 1 d D U P A 1
H41A H 0.192123 0.697709 -0.048976 0.070 Uiso 0.500(6) 1 calc R . P A 1
H41B H 0.141381 0.736445 -0.148498 0.070 Uiso 0.500(6) 1 calc R . P A 1
C42 C 0.0022(12) 0.7099(13) -0.0760(9) 0.056(3) Uani 0.500(6) 1 d D U P A 1
H42A H -0.053574 0.703389 -0.138224 0.068 Uiso 0.500(6) 1 calc R . P A 1
H42B H -0.000353 0.636688 -0.054093 0.068 Uiso 0.500(6) 1 calc R . P A 1
C43 C -0.0317(10) 0.8051(10) -0.0049(9) 0.050(2) Uani 0.500(6) 1 d D U P A 1
H43A H -0.121257 0.814502 -0.018077 0.060 Uiso 0.500(6) 1 calc R . P A 1
H43B H -0.007360 0.789414 0.059979 0.060 Uiso 0.500(6) 1 calc R . P A 1
O5 O 0.0659(5) 0.7296(4) -0.1610(3) 0.0544(15) Uani 0.500(6) 1 d D U P A 2
C44 C -0.0192(12) 0.7158(13) -0.1024(9) 0.055(3) Uani 0.500(6) 1 d D U P A 2
H44A H -0.006419 0.644148 -0.078020 0.065 Uiso 0.500(6) 1 calc R . P A 2
H44B H -0.104170 0.713276 -0.138721 0.065 Uiso 0.500(6) 1 calc R . P A 2
C45 C 0.0025(10) 0.8170(9) -0.0207(8) 0.047(2) Uani 0.500(6) 1 d D U P A 2
H45A H 0.002984 0.792587 0.040394 0.056 Uiso 0.500(6) 1 calc R . P A 2
H45B H -0.061373 0.872813 -0.030020 0.056 Uiso 0.500(6) 1 calc R . P A 2
C46 C 0.1291(11) 0.8676(13) -0.0240(12) 0.047(3) Uani 0.500(6) 1 d D U P A 2
H46A H 0.122488 0.942291 -0.043710 0.056 Uiso 0.500(6) 1 calc R . P A 2
H46B H 0.185123 0.875888 0.038301 0.056 Uiso 0.500(6) 1 calc R . P A 2
C47 C 0.1722(8) 0.7790(8) -0.0982(6) 0.0553(19) Uani 0.500(6) 1 d D U P A 2
H47A H 0.226218 0.815205 -0.132068 0.066 Uiso 0.500(6) 1 calc R . P A 2
H47B H 0.218126 0.720779 -0.067854 0.066 Uiso 0.500(6) 1 calc R . P A 2

loop_
_atom_site_aniso_label
_atom_site_aniso_U_11
_atom_site_aniso_U_22
_atom_site_aniso_U_33
_atom_site_aniso_U_23
_atom_site_aniso_U_13
_atom_site_aniso_U_12
W1 0.02919(6) 0.03383(6) 0.03051(6) 0.00571(4) 0.00694(4) 0.00367(4)
P1 0.0314(3) 0.0358(3) 0.0331(3) 0.0076(3) 0.0086(3) 0.0057(3)
P2 0.0308(3) 0.0319(3) 0.0326(3) 0.0063(3) 0.0085(3) 0.0026(3)
O1 0.0385(10) 0.0402(11) 0.0431(11) 0.0097(9) 0.0104(9) 0.0013(9)
O2 0.0544(13) 0.0564(14) 0.0535(13) 0.0235(11) 0.0213(11) 0.0085(11)
N1 0.0289(10) 0.0389(12) 0.0310(11) 0.0089(9) 0.0060(9) -0.0013(9)
C1 0.0391(15) 0.0538(18) 0.0432(16) 0.0118(14) -0.0018(13) -0.0019(13)
C2 0.0487(17) 0.0484(17) 0.0387(15) 0.0089(13) 0.0023(13) -0.0028(14)
C3 0.0343(13) 0.0367(13) 0.0321(13) 0.0030(10) 0.0064(11) 0.0087(11)
C4 0.0360(14) 0.0423(15) 0.0358(14) 0.0070(12) 0.0113(11) 0.0051(11)
C5 0.0330(13) 0.0399(14) 0.0328(13) 0.0083(11) 0.0098(11) -0.0020(11)
C6 0.0400(15) 0.0429(15) 0.0347(14) 0.0065(12) 0.0065(11) -0.0058(12)
C7 0.0346(14) 0.0562(18) 0.0362(15) 0.0140(13) 0.0022(11) -0.0055(13)
C8 0.0315(13) 0.0551(17) 0.0350(14) 0.0152(13) 0.0075(11) 0.0033(12)
C9 0.0317(13) 0.0429(14) 0.0331(13) 0.0118(11) 0.0106(10) 0.0031(11)
C10 0.0354(14) 0.0435(15) 0.0346(14) 0.0118(11) 0.0073(11) 0.0093(11)
C11 0.0349(13) 0.0357(13) 0.0377(14) 0.0042(11) 0.0101(11) 0.0033(11)
C12 0.0368(14) 0.0402(15) 0.0447(16) 0.0107(12) 0.0086(12) 0.0051(12)
C13 0.0327(14) 0.0450(16) 0.0515(18) 0.0074(13) 0.0066(13) 0.0020(12)
C14 0.0373(15) 0.0512(17) 0.0439(16) 0.0052(13) 0.0119(12) -0.0027(13)
C15 0.0409(15) 0.0509(17) 0.0370(15) 0.0107(13) 0.0109(12) 0.0016(13)
C16 0.0357(14) 0.0456(15) 0.0364(14) 0.0067(12) 0.0097(11) 0.0058(12)
C17 0.0372(14) 0.0356(13) 0.0354(14) 0.0089(11) 0.0081(11) 0.0074(11)
C18 0.0450(16) 0.0421(15) 0.0432(16) 0.0071(12) 0.0157(13) 0.0050(12)
C19 0.059(2) 0.0449(17) 0.0458(17) 0.0035(13) 0.0186(15) 0.0077(14)
C20 0.0569(19) 0.0382(16) 0.0543(19) 0.0023(14) 0.0108(15) 0.0035(14)
C21 0.0500(18) 0.0416(16) 0.063(2) 0.0107(15) 0.0191(16) 0.0006(14)
C22 0.0472(17) 0.0408(15) 0.0525(18) 0.0080(13) 0.0209(14) 0.0050(13)
C23 0.0375(14) 0.0347(13) 0.0328(13) 0.0049(10) 0.0074(11) -0.0012(11)
C24 0.0372(14) 0.0284(12) 0.0404(14) 0.0068(10) 0.0150(11) 0.0052(10)
C25 0.0401(15) 0.0381(15) 0.0495(17) 0.0012(12) 0.0178(13) -0.0012(12)
C26 0.0502(18) 0.0350(15) 0.072(2) 0.0007(14) 0.0320(17) -0.0030(13)
C27 0.065(2) 0.0345(15) 0.075(2) 0.0170(15) 0.0451(19) 0.0098(14)
C28 0.065(2) 0.0442(16) 0.0525(18) 0.0214(14) 0.0288(16) 0.0194(15)
C29 0.0451(16) 0.0392(15) 0.0436(16) 0.0124(12) 0.0168(13) 0.0100(12)
C30 0.0325(13) 0.0314(13) 0.0407(14) 0.0076(11) 0.0099(11) 0.0022(10)
C31 0.0493(17) 0.0432(16) 0.0423(16) 0.0104(13) 0.0173(13) 0.0084(13)
C32 0.0485(17) 0.0455(16) 0.0442(16) 0.0170(13) 0.0114(13) 0.0077(13)
C33 0.0432(16) 0.0358(14) 0.0529(18) 0.0130(13) 0.0095(13) 0.0044(12)
C34 0.0472(16) 0.0351(14) 0.0474(17) 0.0047(12) 0.0118(13) 0.0063(12)
C35 0.0447(15) 0.0347(14) 0.0375(14) 0.0057(11) 0.0093(12) 0.0028(12)
O3 0.100(2) 0.0598(16) 0.0545(15) 0.0011(12) 0.0311(15) 0.0009(15)
C36 0.155(5) 0.045(2) 0.065(3) 0.0083(19) 0.022(3) 0.000(3)
C37 0.070(3) 0.076(3) 0.051(2) 0.0100(18) 0.0178(18) -0.012(2)
C38 0.052(2) 0.076(3) 0.059(2) 0.0049(19) 0.0097(17) -0.0135(18)
C39 0.060(2) 0.059(2) 0.0477(19) 0.0045(16) 0.0104(16) -0.0159(17)
O4 0.078(4) 0.046(3) 0.061(3) 0.015(2) 0.023(3) 0.011(2)
C40 0.060(6) 0.056(6) 0.067(8) 0.017(5) 0.018(5) -0.009(5)
C41 0.064(5) 0.057(5) 0.059(5) 0.014(4) 0.024(4) 0.012(4)
C42 0.061(6) 0.052(5) 0.055(7) 0.006(5) 0.011(5) -0.002(4)
C43 0.050(5) 0.052(4) 0.050(5) 0.016(4) 0.009(4) 0.010(4)
O5 0.062(3) 0.052(3) 0.047(3) 0.008(2) 0.008(2) 0.008(2)
C44 0.053(5) 0.049(5) 0.059(7) 0.004(4) 0.009(5) 0.005(4)
C45 0.052(5) 0.045(5) 0.046(5) 0.016(3) 0.010(4) 0.005(4)
C46 0.050(5) 0.051(5) 0.040(5) 0.015(4) 0.002(4) 0.005(4)
C47 0.053(4) 0.059(5) 0.054(4) 0.011(3) 0.011(3) 0.005(3)

loop_
_atom_type_symbol
_atom_type_description
_atom_type_scat_dispersion_real
_atom_type_scat_dispersion_imag
_atom_type_scat_source
C C 0.0033 0.0016 'International Tables Vol C Tables 4.2.6.8 and 6.1.1.4'
H H 0.0000 0.0000 'International Tables Vol C Tables 4.2.6.8 and 6.1.1.4'
N N 0.0061 0.0033 'International Tables Vol C Tables 4.2.6.8 and 6.1.1.4'
O O 0.0106 0.0060 'International Tables Vol C Tables 4.2.6.8 and 6.1.1.4'
P P 0.1023 0.0942 'International Tables Vol C Tables 4.2.6.8 and 6.1.1.4'
W W -0.8490 6.8722 'International Tables Vol C Tables 4.2.6.8 and 6.1.1.4'

loop_
_geom_angle_atom_site_label_1
_geom_angle_atom_site_label_2
_geom_angle_atom_site_label_3
_geom_angle
P2 W1 P1 151.33(2)
N1 W1 P1 76.11(6)
N1 W1 P2 75.25(6)
C1 W1 P1 119.30(9)
C1 W1 P2 89.34(9)
C1 W1 N1 164.59(10)
C2 W1 P1 83.05(9)
C2 W1 P2 125.53(9)
C2 W1 N1 159.13(11)
C2 W1 C1 36.27(12)
C3 W1 P1 92.74(8)
C3 W1 P2 90.16(8)
C3 W1 N1 98.63(9)
C3 W1 C1 81.65(12)
C3 W1 C2 81.03(12)
C4 W1 P1 96.60(8)
C4 W1 P2 89.14(8)
C4 W1 N1 98.85(10)
C4 W1 C1 80.08(12)
C4 W1 C2 84.54(12)
C4 W1 C3 161.72(11)
C10 P1 W1 99.66(9)
C11 P1 W1 121.18(9)
C11 P1 C10 105.09(13)
C11 P1 C17 101.67(13)
C17 P1 W1 124.48(9)
C17 P1 C10 101.36(13)
C23 P2 W1 100.93(9)
C24 P2 W1 116.48(9)
C24 P2 C23 105.57(13)
C24 P2 C30 101.20(12)
C30 P2 W1 128.34(9)
C30 P2 C23 101.43(13)
C5 N1 W1 122.03(18)
C5 N1 C9 117.1(2)
C9 N1 W1 120.87(18)
C2 C1 W1 71.67(18)
C1 C2 W1 72.06(18)
O1 C3 W1 168.3(2)
O2 C4 W1 169.0(3)
N1 C5 C6 122.4(3)
N1 C5 C23 116.9(2)
C6 C5 C23 120.7(3)
C7 C6 C5 119.7(3)
C8 C7 C6 118.5(3)
C7 C8 C9 120.1(3)
N1 C9 C8 122.2(3)
N1 C9 C10 117.0(2)
C8 C9 C10 120.8(3)
C9 C10 P1 109.36(19)
C12 C11 P1 122.7(2)
C16 C11 P1 118.6(2)
C16 C11 C12 118.6(3)
C13 C12 C11 120.7(3)
C14 C13 C12 119.9(3)
C13 C14 C15 120.1(3)
C16 C15 C14 119.9(3)
C15 C16 C11 120.8(3)
C18 C17 P1 122.6(2)
C22 C17 P1 119.0(2)
C22 C17 C18 118.4(3)
C19 C18 C17 120.3(3)
C20 C19 C18 120.6(3)
C19 C20 C21 119.3(3)
C20 C21 C22 120.5(3)
C21 C22 C17 120.8(3)
C5 C23 P2 110.21(19)
C25 C24 P2 117.5(2)
C29 C24 P2 123.5(2)
C29 C24 C25 118.8(3)
C26 C25 C24 120.7(3)
C27 C26 C25 120.2(3)
C26 C27 C28 119.7(3)
C27 C28 C29 120.6(3)
C24 C29 C28 120.0(3)
C31 C30 P2 120.8(2)
C31 C30 C35 119.0(3)
C35 C30 P2 120.2(2)
C32 C31 C30 120.5(3)
C33 C32 C31 120.1(3)
C32 C33 C34 120.1(3)
C33 C34 C35 120.0(3)
C34 C35 C30 120.2(3)
C39 O3 C36 107.6(3)
O3 C36 C37 107.3(4)
C36 C37 C38 104.2(3)
C39 C38 C37 100.6(3)
O3 C39 C38 106.9(3)
C43 O4 C40 105.5(10)
O4 C40 C41 108.1(10)
C40 C41 C42 104.0(8)
C43 C42 C41 103.5(9)
O4 C43 C42 106.1(8)
C47 O5 C44 104.8(8)
O5 C44 C45 107.0(9)
C44 C45 C46 103.8(8)
C47 C46 C45 102.3(9)
O5 C47 C46 106.2(8)

loop_
_geom_bond_atom_site_label_1
_geom_bond_atom_site_label_2
_geom_bond_distance
W1 P1 2.4264(7)
W1 P2 2.4260(7)
W1 N1 2.279(2)
W1 C1 2.258(3)
W1 C2 2.253(3)
W1 C3 2.000(3)
W1 C4 1.992(3)
P1 C10 1.841(3)
P1 C11 1.825(3)
P1 C17 1.836(3)
P2 C23 1.833(3)
P2 C24 1.825(3)
P2 C30 1.827(3)
O1 C3 1.155(3)
O2 C4 1.169(4)
N1 C5 1.366(4)
N1 C9 1.371(4)
C1 C2 1.404(5)
C5 C6 1.390(4)
C5 C23 1.496(4)
C6 C7 1.384(4)
C7 C8 1.379(4)
C8 C9 1.384(4)
C9 C10 1.488(4)
C11 C12 1.394(4)
C11 C16 1.394(4)
C12 C13 1.390(4)
C13 C14 1.381(4)
C14 C15 1.390(4)
C15 C16 1.386(4)
C17 C18 1.394(4)
C17 C22 1.392(4)
C18 C19 1.392(4)
C19 C20 1.379(5)
C20 C21 1.380(5)
C21 C22 1.384(4)
C24 C25 1.393(4)
C24 C29 1.390(4)
C25 C26 1.386(4)
C26 C27 1.379(5)
C27 C28 1.379(5)
C28 C29 1.396(4)
C30 C31 1.390(4)
C30 C35 1.391(4)
C31 C32 1.384(4)
C32 C33 1.378(4)
C33 C34 1.378(4)
C34 C35 1.391(4)
O3 C36 1.439(5)
O3 C39 1.419(5)
C36 C37 1.496(6)
C37 C38 1.505(6)
C38 C39 1.502(5)
O4 C40 1.422(14)
O4 C43 1.414(11)
C40 C41 1.509(15)
C41 C42 1.517(13)
C42 C43 1.503(13)
O5 C44 1.420(13)
O5 C47 1.403(9)
C44 C45 1.525(13)
C45 C46 1.537(13)
C46 C47 1.528(13)

loop_
_geom_torsion_atom_site_label_1
_geom_torsion_atom_site_label_2
_geom_torsion_atom_site_label_3
_geom_torsion_atom_site_label_4
_geom_torsion
W1 P1 C10 C9 -42.8(2)
W1 P1 C11 C12 135.6(2)
W1 P1 C11 C16 -48.8(3)
W1 P1 C17 C18 134.2(2)
W1 P1 C17 C22 -45.0(3)
W1 P2 C23 C5 -39.30(19)
W1 P2 C24 C25 -73.7(2)
W1 P2 C24 C29 103.0(2)
W1 P2 C30 C31 -4.8(3)
W1 P2 C30 C35 176.05(18)
W1 N1 C5 C6 -175.9(2)
W1 N1 C5 C23 1.7(3)
W1 N1 C9 C8 175.0(2)
W1 N1 C9 C10 -5.9(3)
P1 C11 C12 C13 174.2(2)
P1 C11 C16 C15 -174.7(2)
P1 C17 C18 C19 180.0(2)
P1 C17 C22 C21 -178.5(3)
P2 C24 C25 C26 176.5(2)
P2 C24 C29 C28 -176.5(2)
P2 C30 C31 C32 -179.8(2)
P2 C30 C35 C34 179.1(2)
N1 C5 C6 C7 0.5(4)
N1 C5 C23 P2 27.4(3)
N1 C9 C10 P1 34.7(3)
C5 N1 C9 C8 -2.8(4)
C5 N1 C9 C10 176.3(2)
C5 C6 C7 C8 -2.1(4)
C6 C5 C23 P2 -155.0(2)
C6 C7 C8 C9 1.2(4)
C7 C8 C9 N1 1.3(4)
C7 C8 C9 C10 -177.8(3)
C8 C9 C10 P1 -146.2(2)
C9 N1 C5 C6 1.8(4)
C9 N1 C5 C23 179.4(2)
C10 P1 C11 C12 24.1(3)
C10 P1 C11 C16 -160.2(2)
C10 P1 C17 C18 -115.6(3)
C10 P1 C17 C22 65.2(3)
C11 P1 C10 C9 83.3(2)
C11 P1 C17 C18 -7.4(3)
C11 P1 C17 C22 173.4(2)
C11 C12 C13 C14 0.4(5)
C12 C11 C16 C15 1.1(4)
C12 C13 C14 C15 1.0(5)
C13 C14 C15 C16 -1.3(5)
C14 C15 C16 C11 0.2(5)
C16 C11 C12 C13 -1.4(4)
C17 P1 C10 C9 -171.15(19)
C17 P1 C11 C12 -81.2(3)
C17 P1 C11 C16 94.4(2)
C17 C18 C19 C20 -0.9(5)
C18 C17 C22 C21 2.3(5)
C18 C19 C20 C21 1.2(5)
C19 C20 C21 C22 0.2(5)
C20 C21 C22 C17 -2.0(5)
C22 C17 C18 C19 -0.8(5)
C23 P2 C24 C25 175.3(2)
C23 P2 C24 C29 -8.0(3)
C23 P2 C30 C31 109.2(3)
C23 P2 C30 C35 -70.0(2)
C23 C5 C6 C7 -176.9(3)
C24 P2 C23 C5 82.4(2)
C24 P2 C30 C31 -142.2(2)
C24 P2 C30 C35 38.7(3)
C24 C25 C26 C27 -0.1(5)
C25 C24 C29 C28 0.1(4)
C25 C26 C27 C28 0.8(5)
C26 C27 C28 C29 -0.9(5)
C27 C28 C29 C24 0.5(4)
C29 C24 C25 C26 -0.3(4)
C30 P2 C23 C5 -172.43(19)
C30 P2 C24 C25 69.9(2)
C30 P2 C24 C29 -113.4(2)
C30 C31 C32 C33 0.8(5)
C31 C30 C35 C34 -0.1(4)
C31 C32 C33 C34 -0.2(5)
C32 C33 C34 C35 -0.4(5)
C33 C34 C35 C30 0.6(5)
C35 C30 C31 C32 -0.6(5)
O3 C36 C37 C38 -20.3(5)
C36 O3 C39 C38 24.5(4)
C36 C37 C38 C39 33.3(4)
C37 C38 C39 O3 -36.0(4)
C39 O3 C36 C37 -2.4(5)
O4 C40 C41 C42 -8.3(19)
C40 O4 C43 C42 -37.0(15)
C40 C41 C42 C43 -13.3(16)
C41 C42 C43 O4 31.0(13)
C43 O4 C40 C41 28.2(19)
O5 C44 C45 C46 -16.0(15)
C44 O5 C47 C46 -41.1(12)
C44 C45 C46 C47 -7.8(15)
C45 C46 C47 O5 29.7(14)
C47 O5 C44 C45 35.7(12)
